data_1556596
loop_
_publ_author_name
'Cybularczyk-Cecotka, M.'
'Dabrowska, A.M.'
'Gunka, P.A.'
'Horeglad, P.'

_publ_section_title
;
 Probing the Effect of Six-Membered N-Heterocyclic Carbene-6-Mes-on the
 Synthesis, Structure and Reactivity of Me2MOR(NHC) (M = Ga, In) Complexes
;
_journal_name_full Inorganics
_journal_page_first 28
_journal_paper_doi 10.3390/inorganics6010028
_journal_volume 6
_journal_year 2018
_chemical_absolute_configuration ad
_chemical_formula_moiety 'C38 H47 In N2 O'
_chemical_formula_sum 'C38 H47 In N2 O'
_chemical_formula_weight 662.59
_space_group_crystal_system tetragonal
_space_group_IT_number 110
_space_group_name_Hall 'I 4bw -2c'
_space_group_name_H-M_alt 'I 41 c d'
_atom_sites_solution_hydrogens geom
_atom_sites_solution_primary dual
_cell_angle_alpha 90
_cell_angle_beta 90
_cell_angle_gamma 90
_cell_formula_units_Z 16
_cell_length_a 28.4159(12)
_cell_length_b 28.4159(12)
_cell_length_c 19.2051(10)
_cell_measurement_reflns_used 3339
_cell_measurement_temperature 293(2)
_cell_measurement_theta_max 22.8670
_cell_measurement_theta_min 4.0720
_cell_volume 15507.4(12)
_computing_cell_refinement 'CrysAlisPro 1.171.38.46 (Rigaku OD, 2015)'
_computing_data_collection 'CrysAlisPro 1.171.38.46 (Rigaku OD, 2015)'
_computing_data_reduction 'CrysAlisPro 1.171.38.46 (Rigaku OD, 2015)'
_computing_molecular_graphics 'Olex2 (Dolomanov et al., 2009)'
_computing_publication_material 'Olex2 (Dolomanov et al., 2009)'
_computing_structure_refinement 'ShelXL (Sheldrick, 2015)'
_computing_structure_solution 'ShelXT (Sheldrick, 2015)'
_diffrn_ambient_temperature 293(2)
_diffrn_detector 'CCD plate'
_diffrn_detector_area_resol_mean 10.3347
_diffrn_detector_type Atlas
_diffrn_measured_fraction_theta_full 0.989
_diffrn_measured_fraction_theta_max 0.989
_diffrn_measurement_details
;
List of Runs (angles in degrees, time in seconds):

  # Type    Start    End  Width  t~exp~   \w     \q     \k     \f   Frames
--------------------------------------------------------------------------
  1  \w     58.00  83.00   1.00   20.00    --   14.72 179.00  30.00   25
  2  \w     20.00  57.00   1.00   20.00    --   14.72 -99.00-180.00   37
  3  \w     29.00  56.00   1.00   20.00    --   14.72  38.00 -30.00   27
  4  \w    -11.00  44.00   1.00   20.00    --   14.72  38.00  90.00   55
;
_diffrn_measurement_device 'four-circle diffractometer'
_diffrn_measurement_device_type 'Xcalibur, Atlas, Gemini ultra'
_diffrn_measurement_method '\w scans'
_diffrn_orient_matrix_type 'CrysAlisPro convention (1999,Acta A55,543-557)'
_diffrn_orient_matrix_UB_11 -0.0108048000
_diffrn_orient_matrix_UB_12 -0.0156888000
_diffrn_orient_matrix_UB_13 -0.0239699000
_diffrn_orient_matrix_UB_21 -0.0205102000
_diffrn_orient_matrix_UB_22 0.0141137000
_diffrn_orient_matrix_UB_23 -0.0001034000
_diffrn_orient_matrix_UB_31 0.0091786000
_diffrn_orient_matrix_UB_32 0.0133447000
_diffrn_orient_matrix_UB_33 -0.0281136000
_diffrn_radiation_monochromator graphite
_diffrn_radiation_probe x-ray
_diffrn_radiation_type MoK\a
_diffrn_radiation_wavelength 0.71073
_diffrn_reflns_av_R_equivalents 0.0763
_diffrn_reflns_av_unetI/netI 0.0914
_diffrn_reflns_Laue_measured_fraction_full 0.989
_diffrn_reflns_Laue_measured_fraction_max 0.989
_diffrn_reflns_limit_h_max 33
_diffrn_reflns_limit_h_min -30
_diffrn_reflns_limit_k_max 32
_diffrn_reflns_limit_k_min -27
_diffrn_reflns_limit_l_max 22
_diffrn_reflns_limit_l_min -22
_diffrn_reflns_number 21599
_diffrn_reflns_point_group_measured_fraction_full 0.991
_diffrn_reflns_point_group_measured_fraction_max 0.990
_diffrn_reflns_theta_full 24.999
_diffrn_reflns_theta_max 24.999
_diffrn_reflns_theta_min 3.564
_diffrn_source 'fine-focus sealed X-ray tube'
_diffrn_source_type 'Enhance (Mo) X-ray Source'
_exptl_absorpt_coefficient_mu 0.636
_exptl_absorpt_correction_T_max 1.00000
_exptl_absorpt_correction_T_min 0.57449
_exptl_absorpt_correction_type multi-scan
_exptl_absorpt_process_details
;
CrysAlisPro 1.171.38.46 (Rigaku Oxford Diffraction, 2015)
Empirical absorption correction using spherical harmonics,
 implemented in SCALE3 ABSPACK scaling algorithm.
;
_exptl_crystal_colour colourless
_exptl_crystal_colour_primary colourless
_exptl_crystal_density_diffrn 1.135
_exptl_crystal_description block
_exptl_crystal_F_000 5536
_exptl_crystal_size_max 0.77
_exptl_crystal_size_mid 0.28
_exptl_crystal_size_min 0.16
_platon_squeeze_details
;
TITL md496_mc187_a.res in I4(1)cd                                               
CELL   28.4159   28.4159   19.2051     90.00     90.00     90.00                
SPGR I41cd                                                                      
# Solvent Accessible Volume =      2438                                         
# Electrons Found in S.A.V. =       504                                         
# Note: Atoms in Void are Labelled as Cxxx and Qxxx for all Others              
C101 0.205 0.727 0.404 !       2.14 eA-3                                        
C102 0.774 0.284 0.433 !       2.03 eA-3                                        
C103 0.289 0.306 0.114 !       1.76 eA-3                                        
C104 0.745 0.197 0.038 !       1.72 eA-3                                        
C105 0.806 0.269 0.341 !       1.65 eA-3                                        
C106 0.810 0.232 0.333 !       1.55 eA-3                                        
C107 0.748 0.710 0.126 !       1.50 eA-3                                        
C108 0.210 0.780 0.253 !       1.47 eA-3                                        
C109 0.206 0.729 0.297 !       1.45 eA-3                                        
C110 0.774 0.256 0.231 !       1.43 eA-3                                        
C111 0.212 0.685 0.448 !       1.32 eA-3                                        
C112 0.724 0.675 0.070 !       1.28 eA-3                                        
C113 0.213 0.756 0.419 !       1.27 eA-3                                        
C114 0.289 0.302 0.212 !       1.27 eA-3                                        
C115 0.290 0.329 0.128 !       1.26 eA-3                                        
C116 0.724 0.744 0.270 !       1.25 eA-3                                        
C117 0.734 0.817 0.467 !       1.21 eA-3                                        
Q118 0.243 0.695 0.294 !       1.13 eA-3                                        
C119 0.813 0.225 0.376 !       1.13 eA-3                                        
C120 0.780 0.225 0.110 !       1.06 eA-3                                        
C121 0.719 0.830 0.512 !       0.98 eA-3                                        
C122 0.219 0.330 0.012 !       0.98 eA-3                                        
C123 0.326 0.721 0.766 !       0.98 eA-3                                        
C124 0.749 0.741 0.143 !       0.96 eA-3                                        
C125 0.240 0.724 0.287 !       0.95 eA-3                                        
Q126 0.806 0.260 0.193 !       0.95 eA-3                                        
C127 0.681 0.285 0.781 !       0.92 eA-3                                        
C128 0.315 0.252 0.431 !       0.92 eA-3                                        
Q129 0.266 0.725 0.200 !       0.90 eA-3                                        
Q130 0.750 0.220 0.359 !       0.85 eA-3                                        
C131 0.798 0.174 0.234 !       0.83 eA-3                                        
C132 0.218 0.748 0.484 !       0.82 eA-3                                        
C133 0.704 0.217 0.042 !       0.79 eA-3                                        
Q134 0.758 0.782 0.368 !       0.78 eA-3                                        
Q135 0.735 0.322 0.348 !       0.77 eA-3                                        
Q136 0.302 0.727 0.189 !       0.75 eA-3                                        
C137 0.241 0.754 0.329 !       0.74 eA-3                                        
C138 0.724 0.804 0.345 !       0.73 eA-3                                        
Q139 0.752 0.130 0.083 !       0.73 eA-3                                        
Q140 0.835 0.197 0.407 !       0.73 eA-3                                        
Q141 0.760 0.732 0.286 !       0.72 eA-3                                        
Q142 0.726 0.712 0.815 !       0.70 eA-3                                        
Q143 0.226 0.212 0.315 !       0.70 eA-3                                        
Q144 0.711 0.193 0.466 !       0.69 eA-3                                        
Q145 0.348 0.241 0.472 !       0.69 eA-3                                        
Q146 0.322 0.213 0.242 !       0.69 eA-3                                        
C147 0.730 0.705 0.433 !       0.69 eA-3                                        
C148 0.205 0.845 0.167 !       0.68 eA-3                                        
Q149 0.412 0.179 0.319 !       0.68 eA-3                                        
Q150 0.281 0.366 0.001 !       0.68 eA-3                                        
C151 0.327 0.814 0.057 !       0.68 eA-3                                        
Q152 0.713 0.227 0.389 !       0.67 eA-3                                        
C153 0.323 0.329 0.125 !       0.67 eA-3                                        
Q154 0.713 0.197 0.173 !       0.66 eA-3                                        
Q155 0.221 0.665 0.285 !       0.66 eA-3                                        
C156 0.203 0.311 0.108 !       0.66 eA-3                                        
C157 0.311 0.335 0.210 !       0.65 eA-3                                        
C158 0.711 0.625 0.094 !       0.65 eA-3                                        
Q159 0.729 0.648 0.293 !       0.65 eA-3                                        
Q160 0.717 0.671 0.394 !       0.64 eA-3                                        
C161 0.219 0.727 0.015 !       0.63 eA-3                                        
Q162 0.242 0.696 0.251 !       0.60 eA-3                                        
Q163 0.210 0.657 0.422 !       0.59 eA-3                                        
Q164 0.288 0.369 0.051 !       0.58 eA-3                                        
C165 0.344 0.187 0.311 !       0.58 eA-3                                        
Q166 0.189 0.876 0.035 !       0.56 eA-3                                        
Q167 0.133 0.316 0.002 !       0.56 eA-3                                        
Q168 0.785 0.704 0.201 !       0.54 eA-3                                        
Q169 0.698 0.443 0.220 !       0.54 eA-3                                        
C170 0.866 0.308 0.388 !       0.52 eA-3                                        
Q171 0.804 0.110 0.142 !       0.51 eA-3                                        
Q172 0.588 0.413 0.215 !       0.51 eA-3                                        
Q173 0.845 0.861 0.450 !       0.51 eA-3                                        
Q174 0.173 0.266 0.207 !       0.50 eA-3                                        
;
_refine_diff_density_max 0.815
_refine_diff_density_min -0.542
_refine_diff_density_rms 0.063
_refine_ls_abs_structure_details
;
 Refined as an inversion twin.
;
_refine_ls_abs_structure_Flack -0.01(6)
_refine_ls_extinction_coef .
_refine_ls_extinction_method none
_refine_ls_goodness_of_fit_ref 1.095
_refine_ls_hydrogen_treatment constr
_refine_ls_matrix_type full
_refine_ls_number_parameters 389
_refine_ls_number_reflns 6490
_refine_ls_number_restraints 1
_refine_ls_restrained_S_all 1.095
_refine_ls_R_factor_all 0.0859
_refine_ls_R_factor_gt 0.0505
_refine_ls_shift/su_max 0.002
_refine_ls_shift/su_mean 0.000
_refine_ls_structure_factor_coef Fsqd
_refine_ls_weighting_details 'w=1/[\s^2^(Fo^2^)+(0.0570P)^2^+19.8460P] where P=(Fo^2^+2Fc^2^)/3'
_refine_ls_weighting_scheme calc
_refine_ls_wR_factor_gt 0.1160
_refine_ls_wR_factor_ref 0.1532
_reflns_Friedel_coverage 0.938
_reflns_Friedel_fraction_full 0.993
_reflns_Friedel_fraction_max 0.992
_reflns_number_gt 4669
_reflns_number_total 6490
_reflns_threshold_expression 'I > 2\s(I)'
_cod_data_source_file md496_mc187_sq.cif
_cod_data_source_block md496_mc187_sq
_cod_original_cell_volume 15507.4(15)
_cod_database_code 1556596
_chemical_oxdiff_formula 'In N4 O1 C30 H26'
_shelx_space_group_comment
;
The symmetry employed for this shelxl refinement is uniquely defined
by the following loop, which should always be used as a source of
symmetry information in preference to the above space-group names.
They are only intended as comments.
;
_shelx_estimated_absorpt_t_max 0.905
_shelx_estimated_absorpt_t_min 0.640
_reflns_odcompleteness_completeness 98.41
_reflns_odcompleteness_iscentric 1
_reflns_odcompleteness_theta 27.82
_olex2_refinement_description
;
1. Twinned data refinement
 Scales: 1.01(6)
 -0.01(6)
2. Fixed Uiso
 At 1.2 times of:
  All C(H) groups, All C(H,H) groups
 At 1.5 times of:
  All C(H,H,H) groups
3.a Secondary CH2 refined with riding coordinates:
 C2(H2A,H2B), C3(H3A,H3B), C4(H4A,H4B)
3.b Aromatic/amide H refined with riding coordinates:
 C7(H7), C9(H9), C16(H16), C18(H18), C28(H28), C29(H29), C30(H30), C31(H31),
 C32(H32), C34(H34), C35(H35), C36(H36), C37(H37), C38(H38)
3.c Idealised Me refined as rotating group:
 C11(H11A,H11B,H11C), C12(H12A,H12B,H12C), C13(H13A,H13B,H13C), C20(H20A,H20B,
 H20C), C21(H21A,H21B,H21C), C22(H22A,H22B,H22C), C23(H23A,H23B,H23C), C24(H24A,
 H24B,H24C), C26(H26A,H26B,H26C)
;
_platon_squeeze_void_probe_radius 1.20
_olex2_date_sample_data_collection 2016-12-16
_olex2_submission_special_instructions 'No special instructions were received'
_oxdiff_exptl_absorpt_empirical_details
;
Empirical correction (ABSPACK) includes:
- Absorption correction using spherical harmonics
- Frame scaling
- B-factor correction
;
_oxdiff_exptl_absorpt_empirical_full_max 1.387
_oxdiff_exptl_absorpt_empirical_full_min 0.575

loop_
_space_group_symop_operation_xyz
'x, y, z'
'-x+1/2, -y+1/2, z+1/2'
'-y, x+1/2, z+1/4'
'y+1/2, -x, z+3/4'
'x, -y, z+1/2'
'-x+1/2, y+1/2, z'
'-y, -x+1/2, z+3/4'
'y+1/2, x, z+1/4'
'x+1/2, y+1/2, z+1/2'
'-x+1, -y+1, z+1'
'-y+1/2, x+1, z+3/4'
'y+1, -x+1/2, z+5/4'
'x+1/2, -y+1/2, z+1'
'-x+1, y+1, z+1/2'
'-y+1/2, -x+1, z+5/4'
'y+1, x+1/2, z+3/4'

loop_
_atom_site_label
_atom_site_type_symbol
_atom_site_fract_x
_atom_site_fract_y
_atom_site_fract_z
_atom_site_U_iso_or_equiv
_atom_site_adp_type
_atom_site_occupancy
_atom_site_site_symmetry_order
_atom_site_calc_flag
_atom_site_refinement_flags_posn
_atom_site_refinement_flags_adp
_atom_site_refinement_flags_occupancy
_atom_site_disorder_assembly
_atom_site_disorder_group
In1 In 0.44551(3) 0.85439(3) 0.45942(6) 0.0467(3) Uani 1 1 d . . . . .
O1 O 0.4355(3) 0.8080(3) 0.5419(4) 0.048(2) Uani 1 1 d . . . . .
N1 N 0.3524(4) 0.9092(4) 0.4044(5) 0.057(3) Uani 1 1 d . . . . .
N2 N 0.3574(3) 0.9140(3) 0.5225(5) 0.045(2) Uani 1 1 d . . . . .
C1 C 0.3755(4) 0.8971(3) 0.4631(6) 0.040(2) Uani 1 1 d . . . . .
C2 C 0.3073(6) 0.9362(6) 0.4008(7) 0.077(5) Uani 1 1 d . . . . .
H2A H 0.288425 0.925014 0.362126 0.092 Uiso 1 1 calc R . . . .
H2B H 0.313847 0.969327 0.393623 0.092 Uiso 1 1 calc R . . . .
C3 C 0.2810(5) 0.9295(5) 0.4678(8) 0.076(4) Uani 1 1 d . . . . .
H3A H 0.253779 0.950085 0.468435 0.091 Uiso 1 1 calc R . . . .
H3B H 0.269959 0.897292 0.470834 0.091 Uiso 1 1 calc R . . . .
C4 C 0.3115(5) 0.9401(6) 0.5288(7) 0.066(4) Uani 1 1 d . . . . .
H4A H 0.295646 0.930835 0.571376 0.079 Uiso 1 1 calc R . . . .
H4B H 0.317532 0.973708 0.531109 0.079 Uiso 1 1 calc R . . . .
C5 C 0.3704(5) 0.8952(5) 0.3373(6) 0.064(4) Uani 1 1 d . . . . .
C6 C 0.3520(6) 0.8533(6) 0.3073(7) 0.070(4) Uani 1 1 d . . . . .
C7 C 0.3679(8) 0.8419(8) 0.2408(10) 0.112(8) Uani 1 1 d . . . . .
H7 H 0.356776 0.814558 0.219843 0.134 Uiso 1 1 calc R . . . .
C8 C 0.3981(9) 0.8685(10) 0.2061(9) 0.120(9) Uani 1 1 d . . . . .
C9 C 0.4163(7) 0.9090(8) 0.2364(9) 0.103(7) Uani 1 1 d . . . . .
H9 H 0.438215 0.926743 0.211757 0.124 Uiso 1 1 calc R . . . .
C10 C 0.4026(5) 0.9239(6) 0.3021(7) 0.069(4) Uani 1 1 d . . . . .
C11 C 0.3189(7) 0.8226(6) 0.3465(10) 0.107(6) Uani 1 1 d . . . . .
H11A H 0.332369 0.814786 0.390853 0.160 Uiso 1 1 calc GR . . . .
H11B H 0.313355 0.794252 0.320508 0.160 Uiso 1 1 calc GR . . . .
H11C H 0.289704 0.838881 0.353343 0.160 Uiso 1 1 calc GR . . . .
C12 C 0.4159(11) 0.8538(10) 0.1335(10) 0.181(13) Uani 1 1 d . . . . .
H12A H 0.403159 0.874735 0.099104 0.271 Uiso 1 1 calc GR . . . .
H12B H 0.405914 0.822216 0.123763 0.271 Uiso 1 1 calc GR . . . .
H12C H 0.449617 0.855361 0.132515 0.271 Uiso 1 1 calc GR . . . .
C13 C 0.4198(7) 0.9677(6) 0.3349(9) 0.099(6) Uani 1 1 d . . . . .
H13A H 0.394966 0.990549 0.335588 0.148 Uiso 1 1 calc GR . . . .
H13B H 0.445911 0.979732 0.308658 0.148 Uiso 1 1 calc GR . . . .
H13C H 0.429722 0.961133 0.381679 0.148 Uiso 1 1 calc GR . . . .
C14 C 0.3821(4) 0.9105(5) 0.5880(6) 0.051(3) Uani 1 1 d . . . . .
C15 C 0.3694(5) 0.8731(5) 0.6322(6) 0.054(3) Uani 1 1 d . . . . .
C16 C 0.3917(5) 0.8712(5) 0.6978(7) 0.067(4) Uani 1 1 d . . . . .
H16 H 0.384921 0.846301 0.727683 0.080 Uiso 1 1 calc R . . . .
C17 C 0.4232(5) 0.9053(6) 0.7187(8) 0.069(4) Uani 1 1 d . . . . .
C18 C 0.4347(5) 0.9409(5) 0.6734(8) 0.071(4) Uani 1 1 d . . . . .
H18 H 0.457731 0.962493 0.686384 0.085 Uiso 1 1 calc R . . . .
C19 C 0.4130(5) 0.9457(5) 0.6085(6) 0.052(3) Uani 1 1 d . . . . .
C20 C 0.3348(5) 0.8363(5) 0.6121(7) 0.070(4) Uani 1 1 d . . . . .
H20A H 0.309350 0.850498 0.586741 0.106 Uiso 1 1 calc GR . . . .
H20B H 0.322644 0.821431 0.653274 0.106 Uiso 1 1 calc GR . . . .
H20C H 0.349928 0.813190 0.583383 0.106 Uiso 1 1 calc GR . . . .
C21 C 0.4473(6) 0.9010(8) 0.7902(8) 0.111(7) Uani 1 1 d . . . . .
H21A H 0.474173 0.880734 0.786420 0.167 Uiso 1 1 calc GR . . . .
H21B H 0.425471 0.887968 0.823243 0.167 Uiso 1 1 calc GR . . . .
H21C H 0.457124 0.931564 0.805672 0.167 Uiso 1 1 calc GR . . . .
C22 C 0.4240(6) 0.9875(6) 0.5628(9) 0.089(5) Uani 1 1 d . . . . .
H22A H 0.438202 0.976900 0.520293 0.133 Uiso 1 1 calc GR . . . .
H22B H 0.445390 1.008131 0.586736 0.133 Uiso 1 1 calc GR . . . .
H22C H 0.395476 1.004204 0.552456 0.133 Uiso 1 1 calc GR . . . .
C23 C 0.5028(5) 0.9020(5) 0.4865(7) 0.074(4) Uani 1 1 d . . . . .
H23A H 0.503502 0.906456 0.535993 0.111 Uiso 1 1 calc GR . . . .
H23B H 0.498046 0.931739 0.463892 0.111 Uiso 1 1 calc GR . . . .
H23C H 0.532173 0.888690 0.471398 0.111 Uiso 1 1 calc GR . . . .
C24 C 0.4569(5) 0.8146(5) 0.3654(6) 0.065(4) Uani 1 1 d . . . . .
H24A H 0.488462 0.802639 0.364980 0.097 Uiso 1 1 calc GR . . . .
H24B H 0.452092 0.834550 0.325765 0.097 Uiso 1 1 calc GR . . . .
H24C H 0.435071 0.788774 0.363729 0.097 Uiso 1 1 calc GR . . . .
C25 C 0.4359(4) 0.7588(5) 0.5351(6) 0.053(3) Uani 1 1 d . . . . .
C26 C 0.3947(5) 0.7411(5) 0.4917(6) 0.064(4) Uani 1 1 d . . . . .
H26A H 0.365987 0.754352 0.509191 0.096 Uiso 1 1 calc GR . . . .
H26B H 0.393226 0.707427 0.494424 0.096 Uiso 1 1 calc GR . . . .
H26C H 0.399043 0.750469 0.444092 0.096 Uiso 1 1 calc GR . . . .
C27 C 0.4833(4) 0.7427(4) 0.5036(6) 0.048(3) Uani 1 1 d . . . . .
C28 C 0.5231(4) 0.7699(5) 0.5105(6) 0.060(3) Uani 1 1 d . . . . .
H28 H 0.520948 0.797821 0.535487 0.072 Uiso 1 1 calc R . . . .
C29 C 0.5657(5) 0.7579(6) 0.4824(6) 0.076(5) Uani 1 1 d . . . . .
H29 H 0.591719 0.777418 0.488181 0.091 Uiso 1 1 calc R . . . .
C30 C 0.5696(6) 0.7154(6) 0.4444(6) 0.080(5) Uani 1 1 d . . . . .
H30 H 0.597948 0.706577 0.424217 0.096 Uiso 1 1 calc R . . . .
C31 C 0.5302(6) 0.6875(6) 0.4382(6) 0.072(4) Uani 1 1 d . . . . .
H31 H 0.532893 0.659021 0.414663 0.086 Uiso 1 1 calc R . . . .
C32 C 0.4886(4) 0.6994(4) 0.4641(9) 0.062(3) Uani 1 1 d . . . . .
H32 H 0.462764 0.679992 0.456983 0.074 Uiso 1 1 calc R . . . .
C33 C 0.4341(4) 0.7361(4) 0.6092(5) 0.050(3) Uani 1 1 d . . . . .
C34 C 0.4437(5) 0.7631(5) 0.6668(6) 0.057(3) Uani 1 1 d . . . . .
H34 H 0.451557 0.794654 0.661686 0.068 Uiso 1 1 calc R . . . .
C35 C 0.4415(6) 0.7425(7) 0.7344(7) 0.084(5) Uani 1 1 d . . . . .
H35 H 0.447208 0.760623 0.773792 0.100 Uiso 1 1 calc R . . . .
C36 C 0.4307(7) 0.6952(8) 0.7408(9) 0.095(6) Uani 1 1 d . . . . .
H36 H 0.430032 0.681444 0.784728 0.114 Uiso 1 1 calc R . . . .
C37 C 0.4214(7) 0.6694(7) 0.6852(9) 0.092(5) Uani 1 1 d . . . . .
H37 H 0.412838 0.637986 0.690799 0.111 Uiso 1 1 calc R . . . .
C38 C 0.4241(5) 0.6881(5) 0.6188(7) 0.068(4) Uani 1 1 d . . . . .
H38 H 0.419247 0.668760 0.580381 0.082 Uiso 1 1 calc R . . . .

loop_
_atom_site_aniso_label
_atom_site_aniso_U_11
_atom_site_aniso_U_22
_atom_site_aniso_U_33
_atom_site_aniso_U_23
_atom_site_aniso_U_13
_atom_site_aniso_U_12
In1 0.0447(5) 0.0470(5) 0.0484(4) -0.0017(4) 0.0003(4) 0.0069(3)
O1 0.069(6) 0.039(5) 0.038(4) -0.003(4) -0.007(4) 0.007(4)
N1 0.052(7) 0.076(8) 0.042(5) -0.006(5) 0.004(5) 0.023(6)
N2 0.051(6) 0.045(6) 0.041(5) -0.001(4) -0.004(5) 0.017(5)
C1 0.047(6) 0.032(5) 0.041(5) -0.003(6) 0.000(6) 0.007(4)
C2 0.085(12) 0.076(11) 0.068(9) -0.009(8) -0.013(8) 0.032(9)
C3 0.056(8) 0.100(11) 0.073(9) -0.010(9) 0.005(8) 0.025(7)
C4 0.041(8) 0.091(12) 0.064(8) -0.013(7) 0.014(7) 0.032(7)
C5 0.078(10) 0.072(10) 0.041(6) 0.014(7) -0.008(7) 0.035(8)
C6 0.081(11) 0.068(11) 0.060(8) -0.009(7) -0.011(8) 0.039(8)
C7 0.15(2) 0.113(17) 0.067(11) -0.027(11) -0.033(12) 0.076(16)
C8 0.17(2) 0.15(2) 0.043(9) 0.002(12) -0.003(13) 0.116(18)
C9 0.102(14) 0.142(19) 0.066(10) 0.036(12) 0.037(10) 0.059(14)
C10 0.065(10) 0.074(11) 0.069(9) 0.016(8) 0.015(8) 0.024(8)
C11 0.118(15) 0.069(11) 0.133(16) -0.019(11) -0.036(13) 0.000(11)
C12 0.24(3) 0.23(3) 0.069(12) -0.006(15) 0.029(16) 0.11(2)
C13 0.107(15) 0.080(13) 0.109(14) 0.030(11) 0.019(12) -0.008(11)
C14 0.056(8) 0.053(8) 0.043(6) -0.004(6) 0.001(6) 0.013(7)
C15 0.059(8) 0.049(8) 0.052(7) -0.014(6) 0.002(6) 0.018(6)
C16 0.066(9) 0.068(9) 0.067(9) 0.023(8) 0.015(8) 0.023(7)
C17 0.058(9) 0.085(11) 0.064(9) 0.000(9) 0.003(8) 0.026(8)
C18 0.061(9) 0.071(10) 0.081(10) -0.015(8) 0.005(8) 0.002(7)
C19 0.051(8) 0.058(8) 0.046(6) -0.012(6) 0.011(6) 0.001(6)
C20 0.088(11) 0.062(9) 0.061(8) 0.006(7) -0.001(8) 0.002(8)
C21 0.108(15) 0.16(2) 0.065(9) 0.012(11) -0.024(9) 0.033(13)
C22 0.091(12) 0.078(11) 0.097(11) 0.006(9) 0.019(10) -0.005(9)
C23 0.057(8) 0.074(9) 0.092(10) 0.009(7) -0.012(8) -0.007(7)
C24 0.072(10) 0.067(9) 0.055(7) 0.002(7) -0.017(7) 0.011(7)
C25 0.048(7) 0.060(9) 0.050(6) 0.003(6) -0.008(6) 0.009(6)
C26 0.073(9) 0.060(9) 0.058(7) -0.013(6) -0.005(7) 0.009(7)
C27 0.048(7) 0.049(7) 0.047(6) 0.005(6) -0.009(5) 0.008(6)
C28 0.054(8) 0.069(9) 0.056(7) -0.012(6) -0.017(6) 0.013(7)
C29 0.046(8) 0.118(13) 0.064(8) 0.018(8) 0.005(6) 0.035(8)
C30 0.079(11) 0.125(14) 0.037(8) 0.001(7) 0.012(7) 0.064(11)
C31 0.063(10) 0.099(12) 0.054(8) -0.008(7) 0.022(7) 0.024(9)
C32 0.059(8) 0.059(7) 0.068(7) 0.002(8) -0.013(9) 0.018(6)
C33 0.051(7) 0.057(8) 0.041(6) -0.010(6) 0.002(5) 0.006(6)
C34 0.069(9) 0.053(8) 0.049(7) -0.003(6) -0.006(6) 0.014(6)
C35 0.094(12) 0.103(14) 0.053(8) -0.012(9) -0.016(7) 0.025(11)
C36 0.103(14) 0.117(17) 0.066(11) 0.032(12) 0.011(10) 0.005(13)
C37 0.101(14) 0.099(14) 0.077(11) 0.023(10) -0.011(9) 0.006(11)
C38 0.086(11) 0.058(9) 0.061(8) -0.001(7) 0.004(8) 0.003(8)

loop_
_atom_type_symbol
_atom_type_description
_atom_type_scat_dispersion_real
_atom_type_scat_dispersion_imag
_atom_type_scat_source
C C 0.0033 0.0016 'International Tables Vol C Tables 4.2.6.8 and 6.1.1.4'
H H 0.0000 0.0000 'International Tables Vol C Tables 4.2.6.8 and 6.1.1.4'
In In -0.7276 1.3100 'International Tables Vol C Tables 4.2.6.8 and 6.1.1.4'
N N 0.0061 0.0033 'International Tables Vol C Tables 4.2.6.8 and 6.1.1.4'
O O 0.0106 0.0060 'International Tables Vol C Tables 4.2.6.8 and 6.1.1.4'

loop_
_geom_angle_atom_site_label_1
_geom_angle_atom_site_label_2
_geom_angle_atom_site_label_3
_geom_angle
_geom_angle_site_symmetry_1
_geom_angle_site_symmetry_3
O1 In1 C1 100.9(3) . .
O1 In1 C23 108.3(4) . .
O1 In1 C24 109.0(4) . .
C23 In1 C1 107.9(5) . .
C24 In1 C1 115.3(5) . .
C24 In1 C23 114.4(6) . .
C25 O1 In1 124.0(6) . .
C1 N1 C2 125.9(10) . .
C1 N1 C5 120.2(9) . .
C5 N1 C2 113.9(9) . .
C1 N2 C4 125.4(9) . .
C1 N2 C14 122.1(9) . .
C14 N2 C4 112.5(9) . .
N1 C1 In1 121.5(8) . .
N2 C1 In1 122.7(8) . .
N2 C1 N1 115.6(8) . .
N1 C2 H2A 109.9 . .
N1 C2 H2B 109.9 . .
N1 C2 C3 108.8(11) . .
H2A C2 H2B 108.3 . .
C3 C2 H2A 109.9 . .
C3 C2 H2B 109.9 . .
C2 C3 H3A 109.4 . .
C2 C3 H3B 109.4 . .
H3A C3 H3B 108.0 . .
C4 C3 C2 111.1(11) . .
C4 C3 H3A 109.4 . .
C4 C3 H3B 109.4 . .
N2 C4 H4A 109.7 . .
N2 C4 H4B 109.7 . .
C3 C4 N2 109.9(10) . .
C3 C4 H4A 109.7 . .
C3 C4 H4B 109.7 . .
H4A C4 H4B 108.2 . .
C6 C5 N1 117.5(14) . .
C10 C5 N1 120.2(14) . .
C10 C5 C6 122.2(13) . .
C5 C6 C11 121.2(13) . .
C7 C6 C5 116.6(18) . .
C7 C6 C11 122.2(18) . .
C6 C7 H7 118.7 . .
C8 C7 C6 123(2) . .
C8 C7 H7 118.7 . .
C7 C8 C9 120.3(19) . .
C7 C8 C12 121(3) . .
C9 C8 C12 119(3) . .
C8 C9 H9 119.0 . .
C10 C9 C8 122(2) . .
C10 C9 H9 119.0 . .
C5 C10 C13 120.1(14) . .
C9 C10 C5 116.4(17) . .
C9 C10 C13 123.5(17) . .
C6 C11 H11A 109.5 . .
C6 C11 H11B 109.5 . .
C6 C11 H11C 109.5 . .
H11A C11 H11B 109.5 . .
H11A C11 H11C 109.5 . .
H11B C11 H11C 109.5 . .
C8 C12 H12A 109.5 . .
C8 C12 H12B 109.5 . .
C8 C12 H12C 109.5 . .
H12A C12 H12B 109.5 . .
H12A C12 H12C 109.5 . .
H12B C12 H12C 109.5 . .
C10 C13 H13A 109.5 . .
C10 C13 H13B 109.5 . .
C10 C13 H13C 109.5 . .
H13A C13 H13B 109.5 . .
H13A C13 H13C 109.5 . .
H13B C13 H13C 109.5 . .
C15 C14 N2 116.9(11) . .
C19 C14 N2 120.4(11) . .
C19 C14 C15 122.3(11) . .
C14 C15 C16 117.0(13) . .
C14 C15 C20 123.0(12) . .
C16 C15 C20 120.0(13) . .
C15 C16 H16 119.3 . .
C17 C16 C15 121.5(14) . .
C17 C16 H16 119.3 . .
C16 C17 C21 119.5(16) . .
C18 C17 C16 119.3(14) . .
C18 C17 C21 121.1(16) . .
C17 C18 H18 119.0 . .
C17 C18 C19 122.0(14) . .
C19 C18 H18 119.0 . .
C14 C19 C18 117.6(13) . .
C14 C19 C22 122.2(12) . .
C18 C19 C22 120.2(13) . .
C15 C20 H20A 109.5 . .
C15 C20 H20B 109.5 . .
C15 C20 H20C 109.5 . .
H20A C20 H20B 109.5 . .
H20A C20 H20C 109.5 . .
H20B C20 H20C 109.5 . .
C17 C21 H21A 109.5 . .
C17 C21 H21B 109.5 . .
C17 C21 H21C 109.5 . .
H21A C21 H21B 109.5 . .
H21A C21 H21C 109.5 . .
H21B C21 H21C 109.5 . .
C19 C22 H22A 109.5 . .
C19 C22 H22B 109.5 . .
C19 C22 H22C 109.5 . .
H22A C22 H22B 109.5 . .
H22A C22 H22C 109.5 . .
H22B C22 H22C 109.5 . .
In1 C23 H23A 109.5 . .
In1 C23 H23B 109.5 . .
In1 C23 H23C 109.5 . .
H23A C23 H23B 109.5 . .
H23A C23 H23C 109.5 . .
H23B C23 H23C 109.5 . .
In1 C24 H24A 109.5 . .
In1 C24 H24B 109.5 . .
In1 C24 H24C 109.5 . .
H24A C24 H24B 109.5 . .
H24A C24 H24C 109.5 . .
H24B C24 H24C 109.5 . .
O1 C25 C26 111.9(10) . .
O1 C25 C27 109.8(10) . .
O1 C25 C33 109.0(9) . .
C26 C25 C27 110.9(10) . .
C26 C25 C33 109.7(10) . .
C27 C25 C33 105.3(9) . .
C25 C26 H26A 109.5 . .
C25 C26 H26B 109.5 . .
C25 C26 H26C 109.5 . .
H26A C26 H26B 109.5 . .
H26A C26 H26C 109.5 . .
H26B C26 H26C 109.5 . .
C28 C27 C25 120.8(11) . .
C28 C27 C32 116.0(11) . .
C32 C27 C25 123.2(11) . .
C27 C28 H28 118.3 . .
C29 C28 C27 123.4(13) . .
C29 C28 H28 118.3 . .
C28 C29 H29 120.6 . .
C28 C29 C30 118.9(15) . .
C30 C29 H29 120.6 . .
C29 C30 H30 120.8 . .
C31 C30 C29 118.3(13) . .
C31 C30 H30 120.8 . .
C30 C31 H31 118.5 . .
C32 C31 C30 122.9(14) . .
C32 C31 H31 118.5 . .
C27 C32 H32 119.8 . .
C31 C32 C27 120.4(14) . .
C31 C32 H32 119.8 . .
C34 C33 C25 119.7(11) . .
C34 C33 C38 118.4(11) . .
C38 C33 C25 121.8(10) . .
C33 C34 H34 120.1 . .
C33 C34 C35 119.7(13) . .
C35 C34 H34 120.1 . .
C34 C35 H35 120.3 . .
C36 C35 C34 119.3(14) . .
C36 C35 H35 120.3 . .
C35 C36 H36 119.6 . .
C37 C36 C35 120.8(15) . .
C37 C36 H36 119.6 . .
C36 C37 H37 119.4 . .
C36 C37 C38 121.3(17) . .
C38 C37 H37 119.4 . .
C33 C38 H38 119.8 . .
C37 C38 C33 120.4(14) . .
C37 C38 H38 119.8 . .

loop_
_geom_bond_atom_site_label_1
_geom_bond_atom_site_label_2
_geom_bond_distance
_geom_bond_site_symmetry_2
In1 O1 2.081(8) .
In1 C1 2.331(10) .
In1 C23 2.180(13) .
In1 C24 2.154(13) .
O1 C25 1.406(15) .
N1 C1 1.350(14) .
N1 C2 1.494(17) .
N1 C5 1.443(15) .
N2 C1 1.339(14) .
N2 C4 1.506(15) .
N2 C14 1.444(15) .
C2 H2A 0.9700 .
C2 H2B 0.9700 .
C2 C3 1.50(2) .
C3 H3A 0.9700 .
C3 H3B 0.9700 .
C3 C4 1.489(19) .
C4 H4A 0.9700 .
C4 H4B 0.9700 .
C5 C6 1.42(2) .
C5 C10 1.40(2) .
C6 C7 1.39(2) .
C6 C11 1.49(2) .
C7 H7 0.9300 .
C7 C8 1.32(3) .
C8 C9 1.39(3) .
C8 C12 1.54(2) .
C9 H9 0.9300 .
C9 C10 1.39(2) .
C10 C13 1.48(2) .
C11 H11A 0.9600 .
C11 H11B 0.9600 .
C11 H11C 0.9600 .
C12 H12A 0.9600 .
C12 H12B 0.9600 .
C12 H12C 0.9600 .
C13 H13A 0.9600 .
C13 H13B 0.9600 .
C13 H13C 0.9600 .
C14 C15 1.407(18) .
C14 C19 1.388(17) .
C15 C16 1.411(18) .
C15 C20 1.488(19) .
C16 H16 0.9300 .
C16 C17 1.38(2) .
C17 C18 1.37(2) .
C17 C21 1.54(2) .
C18 H18 0.9300 .
C18 C19 1.398(19) .
C19 C22 1.510(19) .
C20 H20A 0.9600 .
C20 H20B 0.9600 .
C20 H20C 0.9600 .
C21 H21A 0.9600 .
C21 H21B 0.9600 .
C21 H21C 0.9600 .
C22 H22A 0.9600 .
C22 H22B 0.9600 .
C22 H22C 0.9600 .
C23 H23A 0.9600 .
C23 H23B 0.9600 .
C23 H23C 0.9600 .
C24 H24A 0.9600 .
C24 H24B 0.9600 .
C24 H24C 0.9600 .
C25 C26 1.521(17) .
C25 C27 1.545(16) .
C25 C33 1.562(16) .
C26 H26A 0.9600 .
C26 H26B 0.9600 .
C26 H26C 0.9600 .
C27 C28 1.378(16) .
C27 C32 1.451(17) .
C28 H28 0.9300 .
C28 C29 1.368(17) .
C29 H29 0.9300 .
C29 C30 1.42(2) .
C30 H30 0.9300 .
C30 C31 1.38(2) .
C31 H31 0.9300 .
C31 C32 1.326(18) .
C32 H32 0.9300 .
C33 C34 1.374(16) .
C33 C38 1.406(19) .
C34 H34 0.9300 .
C34 C35 1.426(19) .
C35 H35 0.9300 .
C35 C36 1.38(2) .
C36 H36 0.9300 .
C36 C37 1.32(2) .
C37 H37 0.9300 .
C37 C38 1.38(2) .
C38 H38 0.9300 .

loop_
_geom_torsion_atom_site_label_1
_geom_torsion_atom_site_label_2
_geom_torsion_atom_site_label_3
_geom_torsion_atom_site_label_4
_geom_torsion
_geom_torsion_site_symmetry_1
_geom_torsion_site_symmetry_2
_geom_torsion_site_symmetry_3
_geom_torsion_site_symmetry_4
In1 O1 C25 C26 -66.1(12) . . . .
In1 O1 C25 C27 57.5(11) . . . .
In1 O1 C25 C33 172.3(7) . . . .
O1 C25 C27 C28 24.7(14) . . . .
O1 C25 C27 C32 -153.8(11) . . . .
O1 C25 C33 C34 -15.5(15) . . . .
O1 C25 C33 C38 166.3(11) . . . .
N1 C2 C3 C4 51.7(16) . . . .
N1 C5 C6 C7 176.4(12) . . . .
N1 C5 C6 C11 -5.9(19) . . . .
N1 C5 C10 C9 -176.7(12) . . . .
N1 C5 C10 C13 2.7(19) . . . .
N2 C14 C15 C16 -176.7(10) . . . .
N2 C14 C15 C20 4.2(17) . . . .
N2 C14 C19 C18 178.2(11) . . . .
N2 C14 C19 C22 -2.9(18) . . . .
C1 N1 C2 C3 -25.0(19) . . . .
C1 N1 C5 C6 95.5(14) . . . .
C1 N1 C5 C10 -88.5(15) . . . .
C1 N2 C4 C3 21.1(18) . . . .
C1 N2 C14 C15 -97.7(13) . . . .
C1 N2 C14 C19 89.1(15) . . . .
C2 N1 C1 In1 179.7(11) . . . .
C2 N1 C1 N2 -4.7(17) . . . .
C2 N1 C5 C6 -83.5(15) . . . .
C2 N1 C5 C10 92.5(15) . . . .
C2 C3 C4 N2 -50.2(16) . . . .
C4 N2 C1 In1 -177.5(10) . . . .
C4 N2 C1 N1 7.0(16) . . . .
C4 N2 C14 C15 85.0(14) . . . .
C4 N2 C14 C19 -88.2(14) . . . .
C5 N1 C1 In1 0.8(16) . . . .
C5 N1 C1 N2 176.4(13) . . . .
C5 N1 C2 C3 154.0(13) . . . .
C5 C6 C7 C8 -1(3) . . . .
C6 C5 C10 C9 -1(2) . . . .
C6 C5 C10 C13 178.5(14) . . . .
C6 C7 C8 C9 1(3) . . . .
C6 C7 C8 C12 178.2(16) . . . .
C7 C8 C9 C10 -2(3) . . . .
C8 C9 C10 C5 2(2) . . . .
C8 C9 C10 C13 -177.8(16) . . . .
C10 C5 C6 C7 0(2) . . . .
C10 C5 C6 C11 178.2(14) . . . .
C11 C6 C7 C8 -178.4(17) . . . .
C12 C8 C9 C10 -178.8(16) . . . .
C14 N2 C1 In1 5.6(15) . . . .
C14 N2 C1 N1 -170.0(12) . . . .
C14 N2 C4 C3 -161.7(12) . . . .
C14 C15 C16 C17 2.3(18) . . . .
C15 C14 C19 C18 5.4(18) . . . .
C15 C14 C19 C22 -175.7(13) . . . .
C15 C16 C17 C18 -2.9(19) . . . .
C15 C16 C17 C21 -178.8(13) . . . .
C16 C17 C18 C19 5(2) . . . .
C17 C18 C19 C14 -5.9(19) . . . .
C17 C18 C19 C22 175.2(13) . . . .
C19 C14 C15 C16 -3.6(18) . . . .
C19 C14 C15 C20 177.3(12) . . . .
C20 C15 C16 C17 -178.6(12) . . . .
C21 C17 C18 C19 -179.4(13) . . . .
C25 C27 C28 C29 -178.5(11) . . . .
C25 C27 C32 C31 179.9(13) . . . .
C25 C33 C34 C35 179.3(12) . . . .
C25 C33 C38 C37 -178.1(14) . . . .
C26 C25 C27 C28 148.8(11) . . . .
C26 C25 C27 C32 -29.7(16) . . . .
C26 C25 C33 C34 -138.4(12) . . . .
C26 C25 C33 C38 43.4(16) . . . .
C27 C25 C33 C34 102.2(13) . . . .
C27 C25 C33 C38 -76.0(15) . . . .
C27 C28 C29 C30 -0.2(19) . . . .
C28 C27 C32 C31 1.3(19) . . . .
C28 C29 C30 C31 -0.9(18) . . . .
C29 C30 C31 C32 2(2) . . . .
C30 C31 C32 C27 -3(2) . . . .
C32 C27 C28 C29 0.1(18) . . . .
C33 C25 C27 C28 -92.5(13) . . . .
C33 C25 C27 C32 89.0(13) . . . .
C33 C34 C35 C36 1(2) . . . .
C34 C33 C38 C37 4(2) . . . .
C34 C35 C36 C37 -2(3) . . . .
C35 C36 C37 C38 3(3) . . . .
C36 C37 C38 C33 -4(3) . . . .
C38 C33 C34 C35 -2(2) . . . .

loop_
_platon_squeeze_void_nr
_platon_squeeze_void_average_x
_platon_squeeze_void_average_y
_platon_squeeze_void_average_z
_platon_squeeze_void_volume
_platon_squeeze_void_count_electrons
_platon_squeeze_void_content
1 0.250 0.250 0.859 607 131 ' '
2 0.250 0.750 0.365 607 131 ' '
3 0.750 0.250 0.865 607 131 ' '
4 0.750 0.750 0.359 607 131 ' '

loop_
_twin_individual_id
_twin_individual_mass_fraction_refined
1 1.01(6)
2 -0.01(6)
